data_9016663
loop_
_publ_author_name
'Dowty, E.'

_publ_section_title
;
 Phosphate in Angra Dos Reis: Structure and composition of the Ca3(PO4)2 minerals
;
_journal_name_full 'Earth and Planetary Science Letters'
_journal_page_first 347
_journal_page_last 351
_journal_paper_doi 10.1016/0012-821X(77)90136-4
_journal_volume 35
_journal_year 1977
_chemical_compound_source 'Angra Dos Reis meteorite'
_chemical_formula_sum 'Ca9.45 Fe0.22 Mg0.78 O28 P7'
_chemical_name_mineral Merrillite
_space_group_IT_number 161
_symmetry_space_group_name_Hall 'R 3 -2"c'
_symmetry_space_group_name_H-M 'R 3 c :H'
_cell_angle_alpha 90
_cell_angle_beta 90
_cell_angle_gamma 120
_cell_length_a 10.362
_cell_length_b 10.362
_cell_length_c 37.106
_cell_formula_units_Z 6
_cell_volume 3450.340
_database_code_amcsd 0018313
_exptl_crystal_density_diffrn 3.104
_cod_original_cell_volume 3450.341
_cod_original_sg_symbol_H-M 'R 3 c'
_cod_original_formula_sum '(Mg.78 Fe.22) Ca9.45 P7 O28'
_cod_database_code 9016663

loop_
_space_group_symop_operation_xyz
x,y,z
2/3+x,1/3+y,1/3+z
1/3+x,2/3+y,2/3+z
x,x-y,1/2+z
2/3+x,1/3+x-y,5/6+z
1/3+x,2/3+x-y,1/6+z
-y,-x,1/2+z
2/3-y,1/3-x,5/6+z
1/3-y,2/3-x,1/6+z
-x+y,y,1/2+z
2/3-x+y,1/3+y,5/6+z
1/3-x+y,2/3+y,1/6+z
-y,x-y,z
2/3-y,1/3+x-y,1/3+z
1/3-y,2/3+x-y,2/3+z
-x+y,-x,z
2/3-x+y,1/3-x,1/3+z
1/3-x+y,2/3-x,2/3+z

loop_
_atom_site_label
_atom_site_fract_x
_atom_site_fract_y
_atom_site_fract_z
_atom_site_occupancy
_atom_site_U_iso_or_equiv
Mg 0.00000 0.00000 0.00000 0.78000 0.00621
Fe 0.00000 0.00000 0.00000 0.22000 0.00621
Ca(IB) 0.27000 0.12410 0.17530 1.00000 0.01520
Ca(IIA) 0.00000 0.00000 0.31410 0.45000 0.01900
Ca(IIB1) 0.27250 0.13080 0.06810 1.00000 0.00760
Ca(IIB2) 0.12610 0.28300 0.43590 1.00000 0.00823
P(A) 0.00000 0.00000 0.23480 1.00000 0.00975
P(B1) 0.31250 0.17440 0.36580 1.00000 0.00836
P(B2) 0.18210 0.32220 0.13580 1.00000 0.00671
O(IA) 0.00000 0.00000 0.19350 1.00000 0.02153
O(IB1) 0.26120 0.17880 0.32680 1.00000 0.02204
O(IB2) 0.15170 0.28860 0.17640 1.00000 0.01406
O(IIA) 0.14220 0.13810 0.24840 1.00000 0.02166
O(IIB1) 0.24170 0.01450 0.37980 1.00000 0.01925
O(IIB2) 0.28870 0.26860 0.12370 1.00000 0.01267
O(IIB3) 0.27640 0.27720 0.38850 1.00000 0.01203
O(IIB4) 0.03220 0.24530 0.11610 1.00000 0.01634
O(IIB5) 0.09200 0.17980 0.03530 1.00000 0.01406
O(IIB6) 0.17610 0.09940 0.46220 1.00000 0.00975

loop_
_cod_related_entry_id
_cod_related_entry_database
_cod_related_entry_code
1 AMCSD 0018313
